data_9013712
loop_
_publ_author_name
'Alvaro, M.'
'Nestola, F.'
'Ballaran, T. B.'
'Camara, F.'
'Domeneghetti, M. C.'
'Tazzoli, V.'

_publ_section_title
;
 High-pressure phase transition of a natural pigeonite
 Note: P = 3.587 GPa
;
_journal_name_full 'American Mineralogist'
_journal_page_first 300
_journal_page_last 311
_journal_paper_doi 10.2138/am.2010.3175
_journal_volume 95
_journal_year 2010
_chemical_compound_source 'Parana, Brazil'
_chemical_formula_sum 'Al2 Ca0.121 Fe1.008 Mg0.871 O6 Si2'
_chemical_name_mineral Pigeonite
_space_group_IT_number 15
_symmetry_space_group_name_Hall '-C 2yc'
_symmetry_space_group_name_H-M 'C 1 2/c 1'
_cell_angle_alpha 90
_cell_angle_beta 104.04
_cell_angle_gamma 90
_cell_length_a 9.518
_cell_length_b 8.804
_cell_length_c 5.056
_cell_formula_units_Z 4
_cell_volume 411.018
_database_code_amcsd 0005009
_diffrn_ambient_pressure 3.587e+06
_exptl_crystal_density_diffrn 4.661
_cod_original_formula_sum 'Fe1.008 Mg.871 Ca.121 (Si2 Al2) O6'
_cod_database_code 9013712

loop_
_space_group_symop_operation_xyz
x,y,z
1/2+x,1/2+y,z
x,-y,1/2+z
1/2+x,1/2-y,1/2+z
-x,y,1/2-z
1/2-x,1/2+y,1/2-z
-x,-y,-z
1/2-x,1/2-y,-z

loop_
_atom_site_label
_atom_site_fract_x
_atom_site_fract_y
_atom_site_fract_z
_atom_site_occupancy
_atom_site_U_iso_or_equiv
FeA 0.00000 0.90630 0.25000 0.25300 0.00960
MgA 0.00000 0.90630 0.25000 0.74700 0.00960
FeB 0.00000 0.27750 0.25000 0.75500 0.01500
MgB 0.00000 0.27750 0.25000 0.12400 0.01500
CaB 0.00000 0.27750 0.25000 0.12100 0.01500
Si 0.29570 0.09050 0.22400 1.00000 0.00750
Al 0.29570 0.09050 0.22400 1.00000 0.00750
O1 0.12210 0.08950 0.14310 1.00000 0.01000
O2 0.37410 0.24000 0.35980 1.00000 0.01200
O3 0.35210 0.04850 0.94800 1.00000 0.01500

loop_
_cod_related_entry_id
_cod_related_entry_database
_cod_related_entry_code
1 AMCSD 0005009
